data_4316325
loop_
_publ_author_name
'Chhatra B. Khadka'
'Daniel G. Macdonald'
'Yanhua Lan'
'Annie K. Powell'
'Dieter Fenske'
'John F. Corrigan'

_publ_contact_author_address
;Dept of Chemistry
The University of Western Ontario
London ON
N6A 5B7 Canada    
;
_publ_contact_author_email corrigan@uwo.ca
_publ_contact_author_name 'John F Corrigan'
_publ_section_title
;
 Trimethylsilylchalcogenolates of Co(II) and Mn(II): From Mononuclear
 Coordination Complexes to Clusters Containing -ESiMe3 Moieties (E = S,
 Se)
;
_journal_name_full 'Inorganic Chemistry'
_journal_page_first 7289
_journal_page_last 7297
_journal_paper_doi 10.1021/ic902346u
_journal_volume 49
_journal_year 2010
_chemical_formula_moiety 'C36 H102 Li2 Mn5 N6 Se9 Si6, C6 H14'
_chemical_formula_sum 'C42 H116 Li2 Mn5 N6 Se9 Si6'
_chemical_formula_weight 1873.17
_chemical_name_systematic
; 
 ? 
;
_space_group_IT_number 15
_symmetry_cell_setting monoclinic
_symmetry_space_group_name_Hall '-C 2yc'
_symmetry_space_group_name_H-M 'C 1 2/c 1'
_atom_sites_solution_hydrogens geom
_atom_sites_solution_primary direct
_atom_sites_solution_secondary difmap
_audit_creation_method SHELXL-97
_cell_angle_alpha 90.00
_cell_angle_beta 91.3410(10)
_cell_angle_gamma 90.00
_cell_formula_units_Z 4
_cell_length_a 16.6855(9)
_cell_length_b 18.3900(9)
_cell_length_c 26.4291(15)
_cell_measurement_reflns_used 8257
_cell_measurement_temperature 150(2)
_cell_measurement_theta_max 26.33
_cell_measurement_theta_min 2.24
_cell_volume 8107.5(7)
_computing_cell_refinement 'Bruker SMART'
_computing_data_collection 'Bruker SMART'
_computing_data_reduction 'Bruker SAINT'
_computing_molecular_graphics 'Bruker SHELXTL'
_computing_publication_material 'Bruker SHELXTL'
_computing_structure_refinement 'SHELXL-97 (Sheldrick, 2008)'
_computing_structure_solution 'SHELXS-97 (Sheldrick, 2008)'
_diffrn_ambient_temperature 150(2)
_diffrn_measured_fraction_theta_full 0.994
_diffrn_measured_fraction_theta_max 0.994
_diffrn_measurement_device_type 'Bruker Apex-II CCD'
_diffrn_measurement_method '\f and \w scans'
_diffrn_radiation_monochromator graphite
_diffrn_radiation_source 'fine-focus sealed tube'
_diffrn_radiation_type MoK\a
_diffrn_radiation_wavelength 0.71073
_diffrn_reflns_av_R_equivalents 0.0403
_diffrn_reflns_av_sigmaI/netI 0.0475
_diffrn_reflns_limit_h_max 17
_diffrn_reflns_limit_h_min -20
_diffrn_reflns_limit_k_max 14
_diffrn_reflns_limit_k_min -23
_diffrn_reflns_limit_l_max 33
_diffrn_reflns_limit_l_min -32
_diffrn_reflns_number 31175
_diffrn_reflns_theta_full 26.76
_diffrn_reflns_theta_max 26.76
_diffrn_reflns_theta_min 1.65
_exptl_absorpt_coefficient_mu 4.915
_exptl_absorpt_correction_T_max 0.675
_exptl_absorpt_correction_T_min 0.498
_exptl_absorpt_correction_type multi-scan
_exptl_crystal_colour orange
_exptl_crystal_density_diffrn 1.535
_exptl_crystal_density_method 'not measured'
_exptl_crystal_description plate
_exptl_crystal_F_000 3724
_exptl_crystal_size_max 0.085
_exptl_crystal_size_mid 0.084
_exptl_crystal_size_min 0.020
_refine_diff_density_max 0.897
_refine_diff_density_min -0.773
_refine_diff_density_rms 0.112
_refine_ls_extinction_method none
_refine_ls_goodness_of_fit_ref 1.095
_refine_ls_hydrogen_treatment constr
_refine_ls_matrix_type full
_refine_ls_number_parameters 318
_refine_ls_number_reflns 8592
_refine_ls_number_restraints 0
_refine_ls_restrained_S_all 1.095
_refine_ls_R_factor_all 0.0845
_refine_ls_R_factor_gt 0.0505
_refine_ls_shift/su_max 0.002
_refine_ls_shift/su_mean 0.000
_refine_ls_structure_factor_coef Fsqd
_refine_ls_weighting_details 'calc w=1/[\s^2^(Fo^2^)+(0.0289P)^2^+70.8089P] where P=(Fo^2^+2Fc^2^)/3'
_refine_ls_weighting_scheme calc
_refine_ls_wR_factor_gt 0.1003
_refine_ls_wR_factor_ref 0.1119
_reflns_number_gt 6077
_reflns_number_total 8592
_reflns_threshold_expression >2sigma(I)
_cod_data_source_file ic902346u_si_002_8.cif
_cod_data_source_block b10022
_cod_depositor_comments
;
The following automatic conversions were performed:

'_symmetry_cell_setting' value 'Monoclinic' changed to 'monoclinic'
according to the built-in table from CIF Core dictionary named
'cif_core.dic' version 2.4.1 from
2010-06-29.

'_refine_ls_hydrogen_treatment' value 'CONSTR' changed
to 'constr' according to the built-in table from CIF Core dictionary
named 'cif_core.dic' version 2.4.1 from 2010-06-29.

Automatic conversion script
Id: cif_fix_values 1646 2011-03-28 12:23:43Z adriana 
;
_cod_database_code 4316325

loop_
_symmetry_equiv_pos_as_xyz
'x, y, z'
'-x, y, -z+1/2'
'x+1/2, y+1/2, z'
'-x+1/2, y+1/2, -z+1/2'
'-x, -y, -z'
'x, -y, z-1/2'
'-x+1/2, -y+1/2, -z'
'x+1/2, -y+1/2, z-1/2'

loop_
_atom_site_label
_atom_site_type_symbol
_atom_site_fract_x
_atom_site_fract_y
_atom_site_fract_z
_atom_site_U_iso_or_equiv
_atom_site_adp_type
_atom_site_occupancy
_atom_site_symmetry_multiplicity
_atom_site_calc_flag
_atom_site_refinement_flags
_atom_site_disorder_assembly
_atom_site_disorder_group
Se1 Se 0.02177(4) 0.15128(3) 0.40837(3) 0.04170(16) Uani 1 1 d . . .
Se2 Se 0.17881(3) 0.27449(3) 0.31499(2) 0.03734(15) Uani 1 1 d . . .
Se3 Se -0.22902(3) 0.15839(3) 0.32210(2) 0.03900(16) Uani 1 1 d . . .
Se4 Se -0.06576(3) 0.33228(3) 0.32463(2) 0.03301(14) Uani 1 1 d . . .
Se5 Se 0.0000 0.15250(4) 0.2500 0.03031(18) Uani 1 2 d S . .
Mn1 Mn 0.0000 0.38703(6) 0.2500 0.0313(3) Uani 1 2 d S . .
Mn2 Mn -0.12674(5) 0.23007(5) 0.27258(3) 0.0330(2) Uani 1 1 d . . .
Mn3 Mn 0.03485(5) 0.22992(5) 0.33050(3) 0.0330(2) Uani 1 1 d . . .
Si1 Si 0.02123(12) 0.23948(11) 0.46843(7) 0.0493(5) Uani 1 1 d . . .
Si2 Si 0.25363(10) 0.17837(10) 0.34465(8) 0.0459(5) Uani 1 1 d . . .
Si3 Si -0.30892(10) 0.25011(11) 0.34950(8) 0.0480(5) Uani 1 1 d . . .
Li1 Li -0.1181(7) 0.0991(6) 0.3838(5) 0.054(3) Uani 1 1 d . . .
N1 N 0.0766(3) 0.4789(3) 0.2793(2) 0.0413(13) Uani 1 1 d . . .
N2 N -0.1740(4) 0.0461(4) 0.4431(3) 0.081(2) Uani 1 1 d . . .
N3 N -0.0929(3) -0.0053(3) 0.3515(3) 0.0612(17) Uani 1 1 d . . .
C1 C 0.0568(6) 0.1971(5) 0.5292(3) 0.080(3) Uani 1 1 d . . .
H1A H 0.0574 0.2339 0.5560 0.120 Uiso 1 1 calc R . .
H1B H 0.1110 0.1779 0.5252 0.120 Uiso 1 1 calc R . .
H1C H 0.0206 0.1575 0.5381 0.120 Uiso 1 1 calc R . .
C2 C -0.0814(5) 0.2756(5) 0.4772(3) 0.076(2) Uani 1 1 d . . .
H2A H -0.0816 0.3072 0.5071 0.114 Uiso 1 1 calc R . .
H2B H -0.1187 0.2351 0.4820 0.114 Uiso 1 1 calc R . .
H2C H -0.0982 0.3036 0.4472 0.114 Uiso 1 1 calc R . .
C3 C 0.0887(5) 0.3163(4) 0.4527(3) 0.063(2) Uani 1 1 d . . .
H3A H 0.0937 0.3491 0.4817 0.094 Uiso 1 1 calc R . .
H3B H 0.0663 0.3429 0.4235 0.094 Uiso 1 1 calc R . .
H3C H 0.1417 0.2973 0.4444 0.094 Uiso 1 1 calc R . .
C4 C 0.2613(5) 0.1860(5) 0.4152(3) 0.068(2) Uani 1 1 d . . .
H4A H 0.2982 0.1488 0.4285 0.102 Uiso 1 1 calc R . .
H4B H 0.2083 0.1789 0.4296 0.102 Uiso 1 1 calc R . .
H4C H 0.2816 0.2343 0.4245 0.102 Uiso 1 1 calc R . .
C5 C 0.3557(4) 0.1878(4) 0.3177(3) 0.064(2) Uani 1 1 d . . .
H5A H 0.3911 0.1503 0.3322 0.097 Uiso 1 1 calc R . .
H5B H 0.3773 0.2360 0.3259 0.097 Uiso 1 1 calc R . .
H5C H 0.3520 0.1819 0.2809 0.097 Uiso 1 1 calc R . .
C6 C 0.2074(4) 0.0903(3) 0.3260(3) 0.0485(17) Uani 1 1 d . . .
H6A H 0.2409 0.0503 0.3389 0.073 Uiso 1 1 calc R . .
H6B H 0.2030 0.0874 0.2890 0.073 Uiso 1 1 calc R . .
H6C H 0.1539 0.0867 0.3403 0.073 Uiso 1 1 calc R . .
C7 C -0.2731(5) 0.2901(5) 0.4105(4) 0.085(3) Uani 1 1 d . . .
H7A H -0.3107 0.3277 0.4211 0.127 Uiso 1 1 calc R . .
H7B H -0.2200 0.3116 0.4062 0.127 Uiso 1 1 calc R . .
H7C H -0.2698 0.2519 0.4363 0.127 Uiso 1 1 calc R . .
C8 C -0.3155(5) 0.3257(5) 0.3032(4) 0.088(3) Uani 1 1 d . . .
H8A H -0.3530 0.3625 0.3152 0.132 Uiso 1 1 calc R . .
H8B H -0.3344 0.3069 0.2704 0.132 Uiso 1 1 calc R . .
H8C H -0.2624 0.3476 0.2997 0.132 Uiso 1 1 calc R . .
C9 C -0.4106(4) 0.2115(5) 0.3592(4) 0.092(3) Uani 1 1 d . . .
H9A H -0.4443 0.2481 0.3753 0.137 Uiso 1 1 calc R . .
H9B H -0.4062 0.1685 0.3810 0.137 Uiso 1 1 calc R . .
H9C H -0.4347 0.1977 0.3264 0.137 Uiso 1 1 calc R . .
C10 C 0.1486(4) 0.4873(4) 0.2483(3) 0.0551(19) Uani 1 1 d . . .
H10A H 0.1773 0.5316 0.2584 0.083 Uiso 1 1 calc R . .
H10B H 0.1324 0.4907 0.2125 0.083 Uiso 1 1 calc R . .
H10C H 0.1838 0.4451 0.2534 0.083 Uiso 1 1 calc R . .
C11 C 0.1026(4) 0.4714(4) 0.3325(3) 0.0522(18) Uani 1 1 d . . .
H11A H 0.1301 0.5159 0.3436 0.078 Uiso 1 1 calc R . .
H11B H 0.1394 0.4300 0.3360 0.078 Uiso 1 1 calc R . .
H11C H 0.0557 0.4632 0.3534 0.078 Uiso 1 1 calc R . .
C12 C 0.0241(4) 0.5438(3) 0.2742(3) 0.0532(18) Uani 1 1 d . . .
H12A H 0.0577 0.5882 0.2756 0.080 Uiso 1 1 calc R . .
H12B H -0.0126 0.5454 0.3030 0.080 Uiso 1 1 calc R . .
C13 C -0.1262(6) 0.0401(7) 0.4895(4) 0.112(4) Uani 1 1 d . . .
H13A H -0.1564 0.0133 0.5148 0.168 Uiso 1 1 calc R . .
H13B H -0.1136 0.0889 0.5023 0.168 Uiso 1 1 calc R . .
H13C H -0.0763 0.0142 0.4826 0.168 Uiso 1 1 calc R . .
C14 C -0.2522(5) 0.0707(6) 0.4563(4) 0.094(3) Uani 1 1 d . . .
H14A H -0.2775 0.0344 0.4779 0.141 Uiso 1 1 calc R . .
H14B H -0.2850 0.0777 0.4255 0.141 Uiso 1 1 calc R . .
H14C H -0.2476 0.1169 0.4746 0.141 Uiso 1 1 calc R . .
C15 C -0.1887(8) -0.0278(6) 0.4159(5) 0.136(5) Uani 1 1 d . . .
H15A H -0.2019 -0.0646 0.4417 0.163 Uiso 1 1 calc R . .
H15B H -0.2362 -0.0226 0.3930 0.163 Uiso 1 1 calc R . .
C16 C -0.1227(8) -0.0557(6) 0.3864(4) 0.108(4) Uani 1 1 d . . .
H16A H -0.0785 -0.0704 0.4099 0.130 Uiso 1 1 calc R . .
H16B H -0.1411 -0.0996 0.3679 0.130 Uiso 1 1 calc R . .
C17 C -0.0096(5) -0.0222(5) 0.3420(4) 0.085(3) Uani 1 1 d . . .
H17A H -0.0057 -0.0717 0.3286 0.127 Uiso 1 1 calc R . .
H17B H 0.0219 -0.0186 0.3736 0.127 Uiso 1 1 calc R . .
H17C H 0.0112 0.0123 0.3172 0.127 Uiso 1 1 calc R . .
C18 C -0.1359(5) -0.0183(5) 0.3018(3) 0.080(3) Uani 1 1 d . . .
H18A H -0.1280 -0.0689 0.2914 0.120 Uiso 1 1 calc R . .
H18B H -0.1144 0.0143 0.2761 0.120 Uiso 1 1 calc R . .
H18C H -0.1933 -0.0088 0.3054 0.120 Uiso 1 1 calc R . .
C1S C 0.1249(11) 0.5102(10) 0.5821(7) 0.205(8) Uiso 1 1 d . . .
H1SA H 0.1367 0.4942 0.6169 0.307 Uiso 1 1 calc R . .
H1SB H 0.1182 0.5631 0.5815 0.307 Uiso 1 1 calc R . .
H1SC H 0.1693 0.4964 0.5605 0.307 Uiso 1 1 calc R . .
C2S C 0.0511(10) 0.4755(9) 0.5636(6) 0.185(7) Uiso 1 1 d . . .
H2SA H 0.0055 0.4869 0.5855 0.222 Uiso 1 1 calc R . .
H2SB H 0.0573 0.4221 0.5613 0.222 Uiso 1 1 calc R . .
C3S C 0.0391(8) 0.5123(9) 0.5072(6) 0.165(6) Uiso 1 1 d . . .
H3SA H 0.0415 0.5660 0.5089 0.247 Uiso 1 1 calc R . .
H3SB H 0.0798 0.4945 0.4836 0.247 Uiso 1 1 calc R . .

loop_
_atom_site_aniso_label
_atom_site_aniso_U_11
_atom_site_aniso_U_22
_atom_site_aniso_U_33
_atom_site_aniso_U_23
_atom_site_aniso_U_13
_atom_site_aniso_U_12
Se1 0.0382(3) 0.0433(4) 0.0437(4) 0.0045(3) 0.0020(3) -0.0001(3)
Se2 0.0231(3) 0.0422(3) 0.0468(4) -0.0076(3) 0.0023(2) -0.0007(2)
Se3 0.0270(3) 0.0414(3) 0.0490(4) 0.0050(3) 0.0089(3) -0.0020(3)
Se4 0.0270(3) 0.0318(3) 0.0406(4) 0.0000(3) 0.0091(2) 0.0018(2)
Se5 0.0237(4) 0.0295(4) 0.0378(5) 0.000 0.0039(3) 0.000
Mn1 0.0237(6) 0.0287(6) 0.0418(8) 0.000 0.0074(5) 0.000
Mn2 0.0211(4) 0.0384(5) 0.0399(5) 0.0026(4) 0.0061(4) -0.0015(4)
Mn3 0.0241(4) 0.0384(5) 0.0367(5) -0.0003(4) 0.0040(4) 0.0020(4)
Si1 0.0508(11) 0.0586(12) 0.0387(11) 0.0004(9) 0.0035(9) 0.0039(9)
Si2 0.0261(8) 0.0549(11) 0.0564(12) -0.0078(9) -0.0041(8) 0.0093(8)
Si3 0.0301(9) 0.0553(11) 0.0591(13) -0.0083(9) 0.0140(8) 0.0009(8)
Li1 0.044(6) 0.053(7) 0.065(8) 0.021(6) 0.001(6) -0.010(5)
N1 0.033(3) 0.033(3) 0.058(4) -0.004(2) 0.010(2) -0.005(2)
N2 0.054(4) 0.106(6) 0.081(5) 0.038(5) 0.011(4) 0.000(4)
N3 0.047(3) 0.052(4) 0.084(5) 0.028(3) -0.010(3) 0.000(3)
C1 0.095(7) 0.102(7) 0.042(5) 0.011(5) -0.008(4) 0.005(5)
C2 0.065(5) 0.089(6) 0.075(6) -0.007(5) 0.022(4) 0.008(5)
C3 0.063(5) 0.058(5) 0.068(5) -0.017(4) -0.001(4) -0.004(4)
C4 0.061(5) 0.083(6) 0.059(5) -0.014(4) -0.023(4) 0.021(4)
C5 0.025(3) 0.071(5) 0.097(6) -0.010(5) -0.003(4) 0.014(3)
C6 0.033(3) 0.046(4) 0.066(5) -0.005(3) 0.001(3) 0.005(3)
C7 0.075(6) 0.087(7) 0.092(7) -0.032(5) 0.009(5) -0.002(5)
C8 0.082(6) 0.073(6) 0.110(8) 0.011(5) 0.032(6) 0.042(5)
C9 0.034(4) 0.110(7) 0.132(9) -0.060(7) 0.032(5) -0.013(4)
C10 0.041(4) 0.052(4) 0.073(5) -0.011(4) 0.013(4) -0.026(3)
C11 0.047(4) 0.048(4) 0.062(5) -0.012(3) -0.002(3) -0.006(3)
C12 0.052(4) 0.036(4) 0.071(5) -0.007(3) -0.001(3) -0.001(3)
C13 0.069(6) 0.169(11) 0.097(8) 0.067(8) -0.008(6) -0.006(7)
C14 0.053(5) 0.148(10) 0.083(7) 0.030(6) 0.022(5) 0.007(6)
C15 0.154(12) 0.088(8) 0.167(13) 0.017(8) 0.054(10) -0.045(8)
C16 0.146(11) 0.080(7) 0.099(9) 0.021(6) 0.021(8) 0.000(7)
C17 0.063(5) 0.061(5) 0.130(9) -0.011(5) -0.008(5) 0.016(4)
C18 0.090(6) 0.072(6) 0.077(6) -0.004(5) -0.028(5) 0.001(5)

loop_
_atom_type_symbol
_atom_type_description
_atom_type_scat_dispersion_real
_atom_type_scat_dispersion_imag
_atom_type_scat_source
C C 0.0033 0.0016 'International Tables Vol C Tables 4.2.6.8 and 6.1.1.4'
H H 0.0000 0.0000 'International Tables Vol C Tables 4.2.6.8 and 6.1.1.4'
Li Li -0.0003 0.0001 'International Tables Vol C Tables 4.2.6.8 and 6.1.1.4'
N N 0.0061 0.0033 'International Tables Vol C Tables 4.2.6.8 and 6.1.1.4'
Si Si 0.0817 0.0704 'International Tables Vol C Tables 4.2.6.8 and 6.1.1.4'
Mn Mn 0.3368 0.7283 'International Tables Vol C Tables 4.2.6.8 and 6.1.1.4'
Se Se -0.0929 2.2259 'International Tables Vol C Tables 4.2.6.8 and 6.1.1.4'

loop_
_geom_angle_atom_site_label_1
_geom_angle_atom_site_label_2
_geom_angle_atom_site_label_3
_geom_angle
_geom_angle_site_symmetry_1
_geom_angle_site_symmetry_3
_geom_angle_publ_flag
Si1 Se1 Mn3 99.34(6) . . ?
Si1 Se1 Li1 114.9(3) . . ?
Mn3 Se1 Li1 95.9(3) . . ?
Si2 Se2 Mn3 101.68(6) . . ?
Si2 Se2 Mn2 103.39(6) . 2 ?
Mn3 Se2 Mn2 75.36(3) . 2 ?
Si3 Se3 Mn2 100.63(6) . . ?
Si3 Se3 Li1 120.7(3) . . ?
Mn2 Se3 Li1 93.6(2) . . ?
Mn1 Se4 Mn3 92.60(3) . . ?
Mn1 Se4 Mn2 92.80(3) . . ?
Mn3 Se4 Mn2 74.80(3) . . ?
Mn3 Se5 Mn3 114.00(5) . 2 ?
Mn3 Se5 Mn2 74.02(3) . 2 ?
Mn3 Se5 Mn2 71.62(3) 2 2 ?
Mn3 Se5 Mn2 71.62(3) . . ?
Mn3 Se5 Mn2 74.02(3) 2 . ?
Mn2 Se5 Mn2 114.33(5) 2 . ?
N1 Mn1 N1 82.4(3) . 2 ?
N1 Mn1 Se4 108.61(13) . 2 ?
N1 Mn1 Se4 106.80(14) 2 2 ?
N1 Mn1 Se4 106.80(14) . . ?
N1 Mn1 Se4 108.61(13) 2 . ?
Se4 Mn1 Se4 132.33(5) 2 . ?
Se4 Mn2 Se3 111.81(4) . . ?
Se4 Mn2 Se2 112.00(4) . 2 ?
Se3 Mn2 Se2 114.14(4) . 2 ?
Se4 Mn2 Se5 102.19(3) . . ?
Se3 Mn2 Se5 112.85(4) . . ?
Se2 Mn2 Se5 102.90(3) 2 . ?
Se4 Mn2 Mn3 52.54(3) . . ?
Se3 Mn2 Mn3 109.58(4) . . ?
Se2 Mn2 Mn3 136.02(4) 2 . ?
Se5 Mn2 Mn3 53.93(2) . . ?
Se4 Mn2 Mn3 105.82(3) . 2 ?
Se3 Mn2 Mn3 142.08(4) . 2 ?
Se2 Mn2 Mn3 52.24(3) 2 2 ?
Se5 Mn2 Mn3 52.74(2) . 2 ?
Mn3 Mn2 Mn3 89.52(3) . 2 ?
Se4 Mn3 Se1 113.98(4) . . ?
Se4 Mn3 Se2 111.94(4) . . ?
Se1 Mn3 Se2 114.16(4) . . ?
Se4 Mn3 Se5 102.78(3) . . ?
Se1 Mn3 Se5 109.21(4) . . ?
Se2 Mn3 Se5 103.53(3) . . ?
Se4 Mn3 Mn2 52.66(3) . . ?
Se1 Mn3 Mn2 108.36(4) . . ?
Se2 Mn3 Mn2 136.96(4) . . ?
Se5 Mn3 Mn2 54.45(2) . . ?
Se4 Mn3 Mn2 106.38(4) . 2 ?
Se1 Mn3 Mn2 139.08(4) . 2 ?
Se2 Mn3 Mn2 52.40(3) . 2 ?
Se5 Mn3 Mn2 53.24(2) . 2 ?
Mn2 Mn3 Mn2 90.48(3) . 2 ?
C2 Si1 C3 108.7(4) . . ?
C2 Si1 C1 108.5(4) . . ?
C3 Si1 C1 109.1(4) . . ?
C2 Si1 Se1 111.2(3) . . ?
C3 Si1 Se1 111.9(2) . . ?
C1 Si1 Se1 107.3(3) . . ?
C6 Si2 C5 110.9(3) . . ?
C6 Si2 C4 110.4(4) . . ?
C5 Si2 C4 109.3(4) . . ?
C6 Si2 Se2 111.3(2) . . ?
C5 Si2 Se2 107.0(3) . . ?
C4 Si2 Se2 107.9(2) . . ?
C8 Si3 C7 106.8(5) . . ?
C8 Si3 C9 109.7(5) . . ?
C7 Si3 C9 107.9(4) . . ?
C8 Si3 Se3 111.8(3) . . ?
C7 Si3 Se3 113.0(3) . . ?
C9 Si3 Se3 107.7(3) . . ?
N2 Li1 N3 88.6(5) . . ?
N2 Li1 Se1 113.6(6) . . ?
N3 Li1 Se1 104.3(5) . . ?
N2 Li1 Se3 109.5(5) . . ?
N3 Li1 Se3 105.2(5) . . ?
Se1 Li1 Se3 127.5(4) . . ?
N2 Li1 C15 34.0(4) . . ?
N3 Li1 C15 56.9(4) . . ?
Se1 Li1 C15 128.7(6) . . ?
Se3 Li1 C15 103.8(5) . . ?
C11 N1 C10 108.4(5) . . ?
C11 N1 C12 108.9(5) . . ?
C10 N1 C12 110.5(5) . . ?
C11 N1 Mn1 114.3(4) . . ?
C10 N1 Mn1 110.5(4) . . ?
C12 N1 Mn1 104.1(4) . . ?
C14 N2 C13 107.7(8) . . ?
C14 N2 C15 104.8(8) . . ?
C13 N2 C15 113.8(9) . . ?
C14 N2 Li1 117.5(7) . . ?
C13 N2 Li1 115.1(6) . . ?
C15 N2 Li1 97.4(7) . . ?
C16 N3 C17 109.1(7) . . ?
C16 N3 C18 107.5(7) . . ?
C17 N3 C18 104.7(7) . . ?
C16 N3 Li1 104.6(7) . . ?
C17 N3 Li1 117.3(6) . . ?
C18 N3 Li1 113.3(6) . . ?
N1 C12 C12 112.5(5) . 2 ?
C16 C15 N2 116.2(9) . . ?
C16 C15 Li1 78.4(7) . . ?
N2 C15 Li1 48.6(5) . . ?
N3 C16 C15 113.7(9) . . ?
C1S C2S C3S 102.0(14) . . ?
C3S C3S C2S 101.8(17) 5_566 . ?

loop_
_geom_bond_atom_site_label_1
_geom_bond_atom_site_label_2
_geom_bond_distance
_geom_bond_site_symmetry_2
_geom_bond_publ_flag
Se1 Si1 2.270(2) . ?
Se1 Mn3 2.5291(11) . ?
Se1 Li1 2.592(11) . ?
Se2 Si2 2.2917(19) . ?
Se2 Mn3 2.5798(10) . ?
Se2 Mn2 2.5854(11) 2 ?
Se3 Si3 2.2786(19) . ?
Se3 Mn2 2.5431(10) . ?
Se3 Li1 2.671(12) . ?
Se4 Mn1 2.4919(7) . ?
Se4 Mn3 2.5245(10) . ?
Se4 Mn2 2.5287(11) . ?
Se5 Mn3 2.6140(10) . ?
Se5 Mn3 2.6140(10) 2 ?
Se5 Mn2 2.6311(9) 2 ?
Se5 Mn2 2.6311(9) . ?
Mn1 N1 2.246(5) . ?
Mn1 N1 2.246(5) 2 ?
Mn1 Se4 2.4919(7) 2 ?
Mn2 Se2 2.5854(11) 2 ?
Mn2 Mn3 3.0690(12) . ?
Mn2 Mn3 3.1572(12) 2 ?
Mn3 Mn2 3.1572(12) 2 ?
Si1 C2 1.857(8) . ?
Si1 C3 1.859(8) . ?
Si1 C1 1.868(8) . ?
Si2 C6 1.856(7) . ?
Si2 C5 1.869(7) . ?
Si2 C4 1.872(8) . ?
Si3 C8 1.852(9) . ?
Si3 C7 1.857(9) . ?
Si3 C9 1.862(7) . ?
Li1 N2 2.085(13) . ?
Li1 N3 2.146(14) . ?
Li1 C15 2.757(15) . ?
N1 C11 1.468(8) . ?
N1 C10 1.477(8) . ?
N1 C12 1.485(8) . ?
N2 C14 1.432(10) . ?
N2 C13 1.450(11) . ?
N2 C15 1.555(14) . ?
N3 C16 1.406(11) . ?
N3 C17 1.452(10) . ?
N3 C18 1.501(10) . ?
C12 C12 1.493(14) 2 ?
C15 C16 1.455(15) . ?
C1S C2S 1.46(2) . ?
C2S C3S 1.64(2) . ?
C3S C3S 1.42(3) 5_566 ?
